data_4084648
loop_
_publ_author_name
'Jover, Jes\'us'
'Miloserdov, Fedor M.'
'Benet-Buchholz, Jordi'
'Grushin, Vladimir V.'
'Maseras, Feliu'

_publ_section_title
;
 On the Feasibility of Nickel-Catalyzed Trifluoromethylation of Aryl
 Halides
;
_journal_issue 22
_journal_name_full Organometallics
_journal_page_first 6531
_journal_paper_doi 10.1021/om5008743
_journal_volume 33
_journal_year 2014
_chemical_formula_sum 'C35 H52 Cu F3 Fe P2'
_chemical_formula_weight 711.10
_chemical_name_systematic
; 
 ? 
;
_space_group_IT_number 14
_symmetry_cell_setting monoclinic
_symmetry_space_group_name_Hall '-P 2yn'
_symmetry_space_group_name_H-M 'P 1 21/n 1'
_atom_sites_solution_hydrogens geom
_atom_sites_solution_primary direct
_atom_sites_solution_secondary difmap
_audit_creation_method SHELXL-97
_cell_angle_alpha 90.00
_cell_angle_beta 103.683(2)
_cell_angle_gamma 90.00
_cell_formula_units_Z 4
_cell_length_a 12.0140(6)
_cell_length_b 17.5525(10)
_cell_length_c 16.5568(9)
_cell_measurement_reflns_used 9986
_cell_measurement_temperature 100(2)
_cell_measurement_theta_max 29.66
_cell_measurement_theta_min 2.22
_cell_volume 3392.3(3)
_computing_cell_refinement 'Bruker APEX2 v2011.4-0'
_computing_data_collection 'Bruker APEX2 v2011.4-0'
_computing_data_reduction 'Bruker SAINT V7.60A'
_computing_molecular_graphics 'Bruker SHELXTL'
_computing_publication_material 'Bruker SHELXTL'
_computing_structure_refinement 'SHELXL-97 (Sheldrick, 2008)'
_computing_structure_solution 'SHELXS-97 (Sheldrick, 2008)'
_diffrn_ambient_temperature 100(2)
_diffrn_detector_area_resol_mean 512
_diffrn_detector_type '4K CCD area detector APEX II'
_diffrn_measured_fraction_theta_full 1.000
_diffrn_measured_fraction_theta_max 0.899
_diffrn_measurement_device_type 'APEX DUO Kappa 4-axis goniometer'
_diffrn_measurement_method
;
 Fullsphere data collection, phi and omega scans
;
_diffrn_measurement_specimen_support 'magnetic support with MicroMount'
_diffrn_radiation_monochromator 'Quazar MX Multilayer Optics'
_diffrn_radiation_type MoK\a
_diffrn_radiation_wavelength 0.71073
_diffrn_reflns_av_R_equivalents 0.0352
_diffrn_reflns_av_sigmaI/netI 0.0400
_diffrn_reflns_limit_h_max 15
_diffrn_reflns_limit_h_min -16
_diffrn_reflns_limit_k_max 23
_diffrn_reflns_limit_k_min -21
_diffrn_reflns_limit_l_max 23
_diffrn_reflns_limit_l_min -23
_diffrn_reflns_number 32736
_diffrn_reflns_theta_full 27.50
_diffrn_reflns_theta_max 30.38
_diffrn_reflns_theta_min 1.72
_diffrn_source 'Microfocus source E025 IuS'
_diffrn_source_current 0.6
_diffrn_source_power 50
_diffrn_source_size '0.2 mm x 0.2 mm fine focus'
_diffrn_source_type 'Bruker APEX DUO'
_exptl_absorpt_coefficient_mu 1.188
_exptl_absorpt_correction_T_max 0.8419
_exptl_absorpt_correction_T_min 0.7169
_exptl_absorpt_correction_type empirical
_exptl_absorpt_process_details
; 
 SADABS Version 2008/1 Bruker-Nonius
 Blessing, Acta Cryst. (1995) A51 33-38
;
_exptl_crystal_colour orange
_exptl_crystal_density_diffrn 1.392
_exptl_crystal_density_method 'not measured'
_exptl_crystal_description prism
_exptl_crystal_F_000 1496
_exptl_crystal_size_max 0.30
_exptl_crystal_size_mid 0.15
_exptl_crystal_size_min 0.15
_refine_diff_density_max 0.475
_refine_diff_density_min -0.465
_refine_diff_density_rms 0.081
_refine_ls_extinction_method none
_refine_ls_goodness_of_fit_ref 1.051
_refine_ls_hydrogen_treatment noref
_refine_ls_matrix_type full
_refine_ls_number_parameters 416
_refine_ls_number_reflns 9196
_refine_ls_number_restraints 162
_refine_ls_restrained_S_all 1.083
_refine_ls_R_factor_all 0.0446
_refine_ls_R_factor_gt 0.0321
_refine_ls_shift/su_max 0.002
_refine_ls_shift/su_mean 0.000
_refine_ls_structure_factor_coef Fsqd
_refine_ls_weighting_details 'calc w=1/[\s^2^(Fo^2^)+(0.0365P)^2^+0.9278P] where P=(Fo^2^+2Fc^2^)/3'
_refine_ls_weighting_scheme calc
_refine_ls_wR_factor_gt 0.0745
_refine_ls_wR_factor_ref 0.0799
_reflns_number_gt 7440
_reflns_number_total 9196
_reflns_threshold_expression >2sigma(I)
_cod_data_source_file om5008743_si_003.cif
_cod_data_source_block mo_fm228_0m
_cod_depositor_comments
;
The following automatic conversions were performed:

'_symmetry_cell_setting' value 'Monoclinic' changed to 'monoclinic'
according to
/home/saulius/struct/COD-crude-data--automatic-downloads/rss-feeds/ACS/lib/dictionaries/cif_core.dic
dictionary named 'cif_core.dic' version 2.4.2 from 2011-04-26.

Automatic conversion script
Id: cif_fix_values 2827 2014-09-09 07:05:25Z andrius 

 Adding full bibliography for 4084644--4084651.cif.
;
_cod_original_sg_symbol_H-M P2(1)/n
_cod_database_code 4084648

loop_
_symmetry_equiv_pos_as_xyz
'x, y, z'
'-x+1/2, y+1/2, -z+1/2'
'-x, -y, -z'
'x-1/2, -y-1/2, z-1/2'

loop_
_atom_site_label
_atom_site_type_symbol
_atom_site_fract_x
_atom_site_fract_y
_atom_site_fract_z
_atom_site_U_iso_or_equiv
_atom_site_adp_type
_atom_site_occupancy
_atom_site_symmetry_multiplicity
_atom_site_calc_flag
_atom_site_refinement_flags
_atom_site_disorder_assembly
_atom_site_disorder_group
Cu1 Cu 0.341688(17) 0.206833(12) 0.716505(12) 0.01165(6) Uani 1 1 d . . .
Fe1 Fe 0.15471(2) 0.374429(14) 0.567648(14) 0.01006(6) Uani 1 1 d . A .
P1 P 0.18648(4) 0.26323(3) 0.74400(3) 0.01116(9) Uani 1 1 d . A .
P2 P 0.39638(4) 0.25983(3) 0.60786(3) 0.01087(9) Uani 1 1 d . A .
C2 C 0.08224(15) 0.19623(10) 0.77249(10) 0.0131(3) Uani 1 1 d . . .
H2 H 0.1192 0.1758 0.8288 0.016 Uiso 1 1 calc R A .
C3 C -0.03013(15) 0.23300(11) 0.77958(12) 0.0187(4) Uani 1 1 d . A .
H3A H -0.0679 0.2562 0.7255 0.022 Uiso 1 1 calc R . .
H3B H -0.0136 0.2742 0.8215 0.022 Uiso 1 1 calc R . .
C4 C -0.11182(16) 0.17535(11) 0.80449(12) 0.0210(4) Uani 1 1 d . . .
H4A H -0.0787 0.1574 0.8618 0.025 Uiso 1 1 calc R A .
H4B H -0.1856 0.2007 0.8040 0.025 Uiso 1 1 calc R . .
C5 C -0.13333(17) 0.10726(12) 0.74585(12) 0.0234(4) Uani 1 1 d . A .
H5A H -0.1816 0.0695 0.7661 0.028 Uiso 1 1 calc R . .
H5B H -0.1751 0.1242 0.6898 0.028 Uiso 1 1 calc R . .
C6 C -0.02076(18) 0.07024(11) 0.74045(13) 0.0243(4) Uani 1 1 d . . .
H6A H -0.0365 0.0277 0.7000 0.029 Uiso 1 1 calc R A .
H6B H 0.0172 0.0489 0.7954 0.029 Uiso 1 1 calc R . .
C7 C 0.05986(17) 0.12772(10) 0.71342(12) 0.0197(4) Uani 1 1 d . A .
H7A H 0.1334 0.1025 0.7130 0.024 Uiso 1 1 calc R . .
H7B H 0.0251 0.1455 0.6563 0.024 Uiso 1 1 calc R . .
C8 C 0.21933(14) 0.33207(10) 0.83158(10) 0.0123(3) Uani 1 1 d . . .
H8 H 0.1476 0.3600 0.8337 0.015 Uiso 1 1 calc R A .
C9 C 0.30969(16) 0.38997(10) 0.81974(11) 0.0162(4) Uani 1 1 d . A .
H9A H 0.3787 0.3624 0.8128 0.019 Uiso 1 1 calc R . .
H9B H 0.2792 0.4197 0.7684 0.019 Uiso 1 1 calc R . .
C10 C 0.34320(17) 0.44458(11) 0.89355(11) 0.0195(4) Uani 1 1 d . . .
H10A H 0.4039 0.4794 0.8845 0.023 Uiso 1 1 calc R A .
H10B H 0.2759 0.4758 0.8972 0.023 Uiso 1 1 calc R . .
C11 C 0.38618(16) 0.40174(11) 0.97473(11) 0.0201(4) Uani 1 1 d . A .
H11A H 0.4023 0.4383 1.0216 0.024 Uiso 1 1 calc R . .
H11B H 0.4584 0.3751 0.9737 0.024 Uiso 1 1 calc R . .
C12 C 0.29734(16) 0.34400(11) 0.98772(11) 0.0186(4) Uani 1 1 d . . .
H12A H 0.2286 0.3714 0.9955 0.022 Uiso 1 1 calc R A .
H12B H 0.3290 0.3144 1.0389 0.022 Uiso 1 1 calc R . .
C13 C 0.26260(16) 0.28934(10) 0.91407(11) 0.0169(4) Uani 1 1 d . A .
H13A H 0.2015 0.2550 0.9235 0.020 Uiso 1 1 calc R . .
H13B H 0.3293 0.2576 0.9104 0.020 Uiso 1 1 calc R . .
C14 C 0.09821(14) 0.31781(10) 0.65951(10) 0.0115(3) Uani 1 1 d . . .
C15 C 0.04645(14) 0.28762(10) 0.57843(10) 0.0132(3) Uani 1 1 d . A .
H15 H 0.0524 0.2338 0.5600 0.016 Uiso 1 1 calc R . .
C16 C -0.01479(14) 0.34744(11) 0.52912(11) 0.0166(4) Uani 1 1 d . . .
H16 H -0.0594 0.3430 0.4701 0.020 Uiso 1 1 calc R A .
C17 C -0.00077(14) 0.41438(11) 0.57816(11) 0.0162(4) Uani 1 1 d . A .
H17 H -0.0336 0.4656 0.5596 0.019 Uiso 1 1 calc R . .
C18 C 0.06786(14) 0.39664(10) 0.65810(11) 0.0134(3) Uani 1 1 d . A .
H18 H 0.0923 0.4333 0.7052 0.016 Uiso 1 1 calc R . .
C19 C 0.31758(14) 0.34348(10) 0.56161(10) 0.0116(3) Uani 1 1 d . . .
C20 C 0.24554(14) 0.35113(10) 0.47981(10) 0.0140(3) Uani 1 1 d . A .
H20 H 0.2276 0.3098 0.4371 0.017 Uiso 1 1 calc R . .
C21 C 0.20233(15) 0.42664(10) 0.46978(11) 0.0162(4) Uani 1 1 d . . .
H21 H 0.1491 0.4477 0.4189 0.019 Uiso 1 1 calc R A .
C22 C 0.24633(15) 0.46680(10) 0.54489(11) 0.0166(4) Uani 1 1 d . A .
H22 H 0.2302 0.5212 0.5560 0.020 Uiso 1 1 calc R . .
C23 C 0.31696(14) 0.41607(10) 0.60179(11) 0.0136(3) Uani 1 1 d . A .
H23 H 0.3594 0.4288 0.6598 0.016 Uiso 1 1 calc R . .
C24 C 0.36960(14) 0.19355(10) 0.51840(10) 0.0131(3) Uani 1 1 d . . .
H24 H 0.3635 0.2244 0.4668 0.016 Uiso 1 1 calc R A .
C25 C 0.46348(15) 0.13326(10) 0.52172(11) 0.0167(4) Uani 1 1 d . A .
H25A H 0.5379 0.1586 0.5244 0.020 Uiso 1 1 calc R . .
H25B H 0.4711 0.1014 0.5721 0.020 Uiso 1 1 calc R . .
C26 C 0.43173(16) 0.08317(10) 0.44400(11) 0.0192(4) Uani 1 1 d . . .
H26A H 0.4281 0.1150 0.3941 0.023 Uiso 1 1 calc R A .
H26B H 0.4920 0.0443 0.4462 0.023 Uiso 1 1 calc R . .
C27 C 0.31678(17) 0.04364(11) 0.43661(12) 0.0212(4) Uani 1 1 d . A .
H27A H 0.3226 0.0077 0.4835 0.025 Uiso 1 1 calc R . .
H27B H 0.2972 0.0140 0.3843 0.025 Uiso 1 1 calc R . .
C28 C 0.22201(16) 0.10158(11) 0.43722(12) 0.0213(4) Uani 1 1 d . . .
H28A H 0.2083 0.1325 0.3858 0.026 Uiso 1 1 calc R A .
H28B H 0.1502 0.0743 0.4380 0.026 Uiso 1 1 calc R . .
C29 C 0.25370(15) 0.15398(11) 0.51244(11) 0.0170(4) Uani 1 1 d . A .
H29A H 0.2574 0.1239 0.5636 0.020 Uiso 1 1 calc R . .
H29B H 0.1933 0.1931 0.5087 0.020 Uiso 1 1 calc R . .
C30 C 0.54739(14) 0.29025(10) 0.62204(10) 0.0133(3) Uani 1 1 d . . .
H30 H 0.5959 0.2434 0.6343 0.016 Uiso 1 1 calc R A .
C31 C 0.58224(15) 0.34279(11) 0.69805(11) 0.0170(4) Uani 1 1 d . A .
H31A H 0.5312 0.3878 0.6901 0.020 Uiso 1 1 calc R . .
H31B H 0.5725 0.3153 0.7481 0.020 Uiso 1 1 calc R . .
C32 C 0.70654(16) 0.36926(12) 0.71164(11) 0.0205(4) Uani 1 1 d . . .
H32A H 0.7237 0.4063 0.7580 0.025 Uiso 1 1 calc R A .
H32B H 0.7582 0.3250 0.7274 0.025 Uiso 1 1 calc R . .
C33 C 0.72948(16) 0.40623(11) 0.63397(12) 0.0212(4) Uani 1 1 d . A .
H33A H 0.8114 0.4203 0.6441 0.025 Uiso 1 1 calc R . .
H33B H 0.6834 0.4533 0.6211 0.025 Uiso 1 1 calc R . .
C34 C 0.69879(15) 0.35171(11) 0.56040(11) 0.0189(4) Uani 1 1 d . . .
H34A H 0.7486 0.3061 0.5718 0.023 Uiso 1 1 calc R A .
H34B H 0.7124 0.3770 0.5102 0.023 Uiso 1 1 calc R . .
C35 C 0.57323(15) 0.32733(11) 0.54456(11) 0.0155(4) Uani 1 1 d . A .
H35A H 0.5559 0.2907 0.4978 0.019 Uiso 1 1 calc R . .
H35B H 0.5234 0.3724 0.5287 0.019 Uiso 1 1 calc R . .
C1 C 0.4101(8) 0.1132(7) 0.7692(6) 0.028(2) Uani 0.413(14) 1 d PDU A 1
F1 F 0.5275(6) 0.1199(4) 0.8062(5) 0.0548(17) Uani 0.413(14) 1 d PDU A 1
F2 F 0.4205(7) 0.0526(3) 0.7159(4) 0.0267(12) Uani 0.413(14) 1 d PDU A 1
F3 F 0.3636(7) 0.0822(3) 0.8316(4) 0.0304(12) Uani 0.413(14) 1 d PDU A 1
C1' C 0.4192(5) 0.1124(4) 0.7645(4) 0.0191(13) Uani 0.587(14) 1 d PDU A 2
F1' F 0.5361(3) 0.1092(3) 0.7797(4) 0.0443(11) Uani 0.587(14) 1 d PDU A 2
F2' F 0.3790(6) 0.0490(2) 0.7122(2) 0.0284(9) Uani 0.587(14) 1 d PDU A 2
F3' F 0.4051(5) 0.0848(2) 0.8393(2) 0.0266(9) Uani 0.587(14) 1 d PDU A 2

loop_
_atom_site_aniso_label
_atom_site_aniso_U_11
_atom_site_aniso_U_22
_atom_site_aniso_U_33
_atom_site_aniso_U_23
_atom_site_aniso_U_13
_atom_site_aniso_U_12
Cu1 0.01258(11) 0.00993(11) 0.01261(10) 0.00164(7) 0.00331(8) 0.00127(8)
Fe1 0.00950(12) 0.00947(13) 0.01161(12) 0.00128(9) 0.00332(9) 0.00113(9)
P1 0.0126(2) 0.0095(2) 0.0120(2) 0.00079(16) 0.00419(17) 0.00000(16)
P2 0.0103(2) 0.0100(2) 0.0130(2) 0.00185(16) 0.00399(17) 0.00164(16)
C2 0.0163(8) 0.0107(9) 0.0129(8) 0.0006(6) 0.0046(7) -0.0023(6)
C3 0.0189(9) 0.0150(9) 0.0251(9) -0.0015(7) 0.0113(8) -0.0018(7)
C4 0.0206(9) 0.0225(10) 0.0232(9) 0.0012(8) 0.0116(8) -0.0048(8)
C5 0.0228(10) 0.0258(11) 0.0224(9) 0.0005(8) 0.0071(8) -0.0116(8)
C6 0.0322(11) 0.0154(10) 0.0279(10) -0.0037(8) 0.0124(9) -0.0080(8)
C7 0.0244(10) 0.0148(10) 0.0226(9) -0.0039(7) 0.0112(8) -0.0047(7)
C8 0.0141(8) 0.0108(8) 0.0123(8) 0.0000(6) 0.0040(7) -0.0010(6)
C9 0.0189(9) 0.0166(9) 0.0130(8) 0.0015(7) 0.0036(7) -0.0038(7)
C10 0.0252(10) 0.0153(10) 0.0167(9) 0.0017(7) 0.0022(8) -0.0073(7)
C11 0.0223(10) 0.0200(10) 0.0155(8) 0.0004(7) -0.0006(8) -0.0051(8)
C12 0.0240(10) 0.0184(10) 0.0123(8) 0.0009(7) 0.0020(7) -0.0047(7)
C13 0.0212(9) 0.0150(9) 0.0137(8) 0.0024(7) 0.0027(7) -0.0009(7)
C14 0.0111(8) 0.0104(8) 0.0142(8) 0.0016(6) 0.0053(7) -0.0001(6)
C15 0.0121(8) 0.0135(9) 0.0146(8) -0.0016(6) 0.0044(7) -0.0024(6)
C16 0.0097(8) 0.0232(10) 0.0164(8) 0.0026(7) 0.0019(7) -0.0017(7)
C17 0.0122(8) 0.0170(9) 0.0212(9) 0.0055(7) 0.0077(7) 0.0044(7)
C18 0.0122(8) 0.0138(9) 0.0162(8) 0.0004(6) 0.0073(7) 0.0011(6)
C19 0.0106(8) 0.0115(8) 0.0139(8) 0.0023(6) 0.0052(7) 0.0009(6)
C20 0.0138(8) 0.0153(9) 0.0141(8) 0.0009(7) 0.0058(7) 0.0022(7)
C21 0.0153(8) 0.0179(9) 0.0169(8) 0.0076(7) 0.0070(7) 0.0051(7)
C22 0.0145(8) 0.0112(9) 0.0263(9) 0.0036(7) 0.0092(8) -0.0002(7)
C23 0.0118(8) 0.0121(9) 0.0181(8) 0.0012(6) 0.0060(7) -0.0009(6)
C24 0.0149(8) 0.0106(8) 0.0145(8) 0.0009(6) 0.0052(7) 0.0021(6)
C25 0.0157(9) 0.0126(9) 0.0228(9) -0.0003(7) 0.0064(7) 0.0029(7)
C26 0.0263(10) 0.0130(9) 0.0210(9) 0.0020(7) 0.0111(8) 0.0062(7)
C27 0.0276(10) 0.0151(10) 0.0213(9) -0.0023(7) 0.0067(8) 0.0011(8)
C28 0.0207(9) 0.0193(10) 0.0227(9) -0.0054(8) 0.0028(8) 0.0002(8)
C29 0.0163(9) 0.0161(9) 0.0194(9) -0.0036(7) 0.0054(7) 0.0006(7)
C30 0.0112(8) 0.0130(9) 0.0161(8) 0.0031(6) 0.0042(7) 0.0018(6)
C31 0.0131(8) 0.0231(10) 0.0156(8) 0.0007(7) 0.0045(7) -0.0016(7)
C32 0.0142(9) 0.0269(11) 0.0197(9) -0.0012(8) 0.0027(8) -0.0032(7)
C33 0.0193(9) 0.0207(10) 0.0256(10) -0.0036(8) 0.0094(8) -0.0066(8)
C34 0.0175(9) 0.0203(10) 0.0220(9) -0.0013(7) 0.0111(8) -0.0040(7)
C35 0.0165(9) 0.0156(9) 0.0154(8) 0.0011(7) 0.0062(7) -0.0007(7)
C1 0.034(3) 0.027(3) 0.024(3) 0.0006(17) 0.0065(17) 0.0019(17)
F1 0.049(2) 0.059(2) 0.051(2) 0.0036(17) 0.0001(16) 0.0187(16)
F2 0.032(2) 0.0213(16) 0.0273(16) 0.0016(11) 0.0082(15) 0.0077(15)
F3 0.037(2) 0.0291(17) 0.0270(17) 0.0116(12) 0.0107(16) 0.0025(16)
C1' 0.0260(18) 0.0167(18) 0.0146(17) 0.0013(12) 0.0052(13) 0.0040(13)
F1' 0.0340(13) 0.0483(16) 0.0473(18) 0.0055(13) 0.0028(12) 0.0265(11)
F2' 0.0397(19) 0.0157(11) 0.0250(12) -0.0024(8) -0.0020(13) 0.0030(13)
F3' 0.0365(18) 0.0227(12) 0.0187(11) 0.0077(8) 0.0028(12) 0.0014(12)

loop_
_atom_type_symbol
_atom_type_description
_atom_type_scat_dispersion_real
_atom_type_scat_dispersion_imag
_atom_type_scat_source
C C 0.0033 0.0016 'International Tables Vol C Tables 4.2.6.8 and 6.1.1.4'
H H 0.0000 0.0000 'International Tables Vol C Tables 4.2.6.8 and 6.1.1.4'
F F 0.0171 0.0103 'International Tables Vol C Tables 4.2.6.8 and 6.1.1.4'
P P 0.1023 0.0942 'International Tables Vol C Tables 4.2.6.8 and 6.1.1.4'
Fe Fe 0.3463 0.8444 'International Tables Vol C Tables 4.2.6.8 and 6.1.1.4'
Cu Cu 0.3201 1.2651 'International Tables Vol C Tables 4.2.6.8 and 6.1.1.4'

loop_
_geom_angle_atom_site_label_1
_geom_angle_atom_site_label_2
_geom_angle_atom_site_label_3
_geom_angle
C1 Cu1 C1' 4.3(4)
C1 Cu1 P1 124.2(3)
C1' Cu1 P1 128.50(18)
C1 Cu1 P2 122.2(3)
C1' Cu1 P2 117.93(18)
P1 Cu1 P2 113.036(18)
C23 Fe1 C15 146.53(7)
C23 Fe1 C16 172.24(7)
C15 Fe1 C16 40.85(7)
C23 Fe1 C17 133.60(7)
C15 Fe1 C17 68.50(7)
C16 Fe1 C17 40.59(7)
C23 Fe1 C22 40.83(7)
C15 Fe1 C22 172.57(7)
C16 Fe1 C22 131.88(7)
C17 Fe1 C22 106.67(7)
C23 Fe1 C18 110.36(7)
C15 Fe1 C18 68.50(7)
C16 Fe1 C18 68.33(7)
C17 Fe1 C18 40.53(7)
C22 Fe1 C18 111.85(7)
C23 Fe1 C20 68.50(7)
C15 Fe1 C20 111.70(7)
C16 Fe1 C20 112.97(7)
C17 Fe1 C20 141.14(7)
C22 Fe1 C20 68.17(7)
C18 Fe1 C20 178.34(7)
C23 Fe1 C19 41.18(7)
C15 Fe1 C19 116.17(7)
C16 Fe1 C19 144.53(7)
C17 Fe1 C19 174.76(7)
C22 Fe1 C19 68.92(7)
C18 Fe1 C19 137.63(7)
C20 Fe1 C19 40.73(7)
C23 Fe1 C21 68.39(7)
C15 Fe1 C21 134.76(7)
C16 Fe1 C21 107.47(7)
C17 Fe1 C21 110.17(7)
C22 Fe1 C21 40.46(7)
C18 Fe1 C21 140.65(7)
C20 Fe1 C21 40.37(7)
C19 Fe1 C21 68.54(7)
C23 Fe1 C14 115.44(7)
C15 Fe1 C14 41.13(7)
C16 Fe1 C14 68.92(7)
C17 Fe1 C14 68.59(7)
C22 Fe1 C14 143.51(7)
C18 Fe1 C14 40.65(7)
C20 Fe1 C14 138.48(7)
C19 Fe1 C14 113.06(7)
C21 Fe1 C14 175.86(7)
C14 P1 C8 103.64(8)
C14 P1 C2 102.92(8)
C8 P1 C2 104.18(7)
C14 P1 Cu1 115.92(5)
C8 P1 Cu1 114.26(6)
C2 P1 Cu1 114.42(6)
C19 P2 C24 101.32(8)
C19 P2 C30 102.57(8)
C24 P2 C30 105.20(8)
C19 P2 Cu1 116.65(5)
C24 P2 Cu1 110.53(6)
C30 P2 Cu1 118.62(6)
C3 C2 C7 110.86(15)
C3 C2 P1 114.43(12)
C7 C2 P1 111.19(11)
C2 C3 C4 112.09(15)
C5 C4 C3 111.69(15)
C6 C5 C4 110.69(16)
C5 C6 C7 111.52(16)
C2 C7 C6 110.90(15)
C9 C8 C13 109.65(14)
C9 C8 P1 110.96(11)
C13 C8 P1 109.95(12)
C10 C9 C8 111.95(14)
C11 C10 C9 111.50(16)
C10 C11 C12 110.55(15)
C11 C12 C13 111.89(15)
C12 C13 C8 111.93(14)
C18 C14 C15 106.78(14)
C18 C14 P1 128.57(13)
C15 C14 P1 124.65(13)
C18 C14 Fe1 69.43(9)
C15 C14 Fe1 68.57(9)
P1 C14 Fe1 126.05(9)
C16 C15 C14 108.29(15)
C16 C15 Fe1 69.66(10)
C14 C15 Fe1 70.30(9)
C17 C16 C15 107.94(15)
C17 C16 Fe1 69.72(10)
C15 C16 Fe1 69.49(10)
C16 C17 C18 108.48(16)
C16 C17 Fe1 69.69(10)
C18 C17 Fe1 70.27(10)
C17 C18 C14 108.50(16)
C17 C18 Fe1 69.20(9)
C14 C18 Fe1 69.92(9)
C20 C19 C23 106.65(15)
C20 C19 P2 127.85(13)
C23 C19 P2 125.50(13)
C20 C19 Fe1 69.61(9)
C23 C19 Fe1 68.55(9)
P2 C19 Fe1 126.91(9)
C21 C20 C19 108.73(16)
C21 C20 Fe1 69.89(10)
C19 C20 Fe1 69.66(9)
C22 C21 C20 108.15(15)
C22 C21 Fe1 69.28(10)
C20 C21 Fe1 69.75(10)
C21 C22 C23 108.05(15)
C21 C22 Fe1 70.26(10)
C23 C22 Fe1 69.15(10)
C22 C23 C19 108.42(15)
C22 C23 Fe1 70.02(10)
C19 C23 Fe1 70.27(9)
C25 C24 C29 109.67(14)
C25 C24 P2 114.63(12)
C29 C24 P2 108.56(11)
C26 C25 C24 109.29(14)
C27 C26 C25 111.70(15)
C26 C27 C28 111.02(16)
C29 C28 C27 111.40(16)
C28 C29 C24 111.88(14)
C35 C30 C31 111.12(14)
C35 C30 P2 113.72(12)
C31 C30 P2 110.24(11)
C32 C31 C30 111.73(14)
C33 C32 C31 111.77(15)
C32 C33 C34 110.46(16)
C33 C34 C35 110.79(14)
C34 C35 C30 111.20(14)
F3 C1 F1 104.2(8)
F3 C1 F2 106.2(8)
F1 C1 F2 96.2(7)
F3 C1 Cu1 117.4(7)
F1 C1 Cu1 113.5(7)
F2 C1 Cu1 116.6(7)
F1' C1' F3' 99.1(5)
F1' C1' F2' 105.4(5)
F3' C1' F2' 100.1(5)
F1' C1' Cu1 118.3(4)
F3' C1' Cu1 120.7(4)
F2' C1' Cu1 110.6(4)

loop_
_geom_bond_atom_site_label_1
_geom_bond_atom_site_label_2
_geom_bond_distance
Cu1 C1 1.948(12)
Cu1 C1' 1.974(7)
Cu1 P1 2.2506(5)
Cu1 P2 2.2565(5)
Fe1 C23 2.0327(17)
Fe1 C15 2.0384(17)
Fe1 C16 2.0405(17)
Fe1 C17 2.0409(17)
Fe1 C22 2.0442(17)
Fe1 C18 2.0550(16)
Fe1 C20 2.0552(16)
Fe1 C19 2.0559(16)
Fe1 C21 2.0571(17)
Fe1 C14 2.0616(16)
P1 C14 1.8158(17)
P1 C8 1.8568(17)
P1 C2 1.8583(17)
P2 C19 1.8153(17)
P2 C24 1.8508(17)
P2 C30 1.8521(17)
C2 C3 1.526(2)
C2 C7 1.533(2)
C3 C4 1.533(2)
C4 C5 1.523(3)
C5 C6 1.522(3)
C6 C7 1.537(3)
C8 C9 1.533(2)
C8 C13 1.537(2)
C9 C10 1.530(2)
C10 C11 1.520(2)
C11 C12 1.524(3)
C12 C13 1.530(2)
C14 C18 1.430(2)
C14 C15 1.440(2)
C15 C16 1.423(2)
C16 C17 1.416(3)
C17 C18 1.419(2)
C19 C20 1.431(2)
C19 C23 1.438(2)
C20 C21 1.419(2)
C21 C22 1.418(3)
C22 C23 1.422(2)
C24 C25 1.538(2)
C24 C29 1.538(2)
C25 C26 1.530(2)
C26 C27 1.524(3)
C27 C28 1.528(3)
C28 C29 1.523(2)
C30 C35 1.534(2)
C30 C31 1.536(2)
C31 C32 1.529(2)
C32 C33 1.523(3)
C33 C34 1.524(3)
C34 C35 1.530(2)
C1 F3 1.396(9)
C1 F1 1.404(8)
C1 F2 1.406(9)
C1' F1' 1.368(6)
C1' F3' 1.378(6)
C1' F2' 1.422(6)

loop_
_geom_torsion_atom_site_label_1
_geom_torsion_atom_site_label_2
_geom_torsion_atom_site_label_3
_geom_torsion_atom_site_label_4
_geom_torsion
C1 Cu1 P1 C14 -151.2(3)
C1' Cu1 P1 C14 -150.9(2)
P2 Cu1 P1 C14 20.46(7)
C1 Cu1 P1 C8 88.4(3)
C1' Cu1 P1 C8 88.7(2)
P2 Cu1 P1 C8 -99.97(6)
C1 Cu1 P1 C2 -31.6(3)
C1' Cu1 P1 C2 -31.3(2)
P2 Cu1 P1 C2 140.04(6)
C1 Cu1 P2 C19 176.0(3)
C1' Cu1 P2 C19 176.5(2)
P1 Cu1 P2 C19 4.21(7)
C1 Cu1 P2 C24 61.0(3)
C1' Cu1 P2 C24 61.6(2)
P1 Cu1 P2 C24 -110.77(6)
C1 Cu1 P2 C30 -60.5(3)
C1' Cu1 P2 C30 -60.0(2)
P1 Cu1 P2 C30 127.67(7)
C14 P1 C2 C3 -45.45(14)
C8 P1 C2 C3 62.45(14)
Cu1 P1 C2 C3 -172.08(11)
C14 P1 C2 C7 81.10(14)
C8 P1 C2 C7 -171.00(13)
Cu1 P1 C2 C7 -45.53(14)
C7 C2 C3 C4 54.2(2)
P1 C2 C3 C4 -179.12(13)
C2 C3 C4 C5 -54.5(2)
C3 C4 C5 C6 55.0(2)
C4 C5 C6 C7 -56.3(2)
C3 C2 C7 C6 -54.9(2)
P1 C2 C7 C6 176.60(13)
C5 C6 C7 C2 56.5(2)
C14 P1 C8 C9 -75.29(13)
C2 P1 C8 C9 177.34(12)
Cu1 P1 C8 C9 51.77(13)
C14 P1 C8 C13 163.24(12)
C2 P1 C8 C13 55.86(13)
Cu1 P1 C8 C13 -69.70(12)
C13 C8 C9 C10 -55.12(19)
P1 C8 C9 C10 -176.77(12)
C8 C9 C10 C11 56.6(2)
C9 C10 C11 C12 -55.5(2)
C10 C11 C12 C13 55.1(2)
C11 C12 C13 C8 -55.4(2)
C9 C8 C13 C12 54.50(19)
P1 C8 C13 C12 176.76(12)
C8 P1 C14 C18 4.25(17)
C2 P1 C14 C18 112.57(15)
Cu1 P1 C14 C18 -121.76(14)
C8 P1 C14 C15 -176.99(14)
C2 P1 C14 C15 -68.67(15)
Cu1 P1 C14 C15 56.99(15)
C8 P1 C14 Fe1 95.66(11)
C2 P1 C14 Fe1 -156.02(10)
Cu1 P1 C14 Fe1 -30.36(12)
C23 Fe1 C14 C18 92.14(11)
C15 Fe1 C14 C18 -118.58(14)
C16 Fe1 C14 C18 -80.87(11)
C17 Fe1 C14 C18 -37.18(10)
C22 Fe1 C14 C18 52.14(15)
C20 Fe1 C14 C18 177.85(11)
C19 Fe1 C14 C18 137.45(10)
C21 Fe1 C14 C18 -110.6(9)
C23 Fe1 C14 C15 -149.27(10)
C16 Fe1 C14 C15 37.71(10)
C17 Fe1 C14 C15 81.40(11)
C22 Fe1 C14 C15 170.72(11)
C18 Fe1 C14 C15 118.58(14)
C20 Fe1 C14 C15 -63.57(14)
C19 Fe1 C14 C15 -103.96(10)
C21 Fe1 C14 C15 8.0(10)
C23 Fe1 C14 P1 -31.25(13)
C15 Fe1 C14 P1 118.02(15)
C16 Fe1 C14 P1 155.73(13)
C17 Fe1 C14 P1 -160.58(13)
C22 Fe1 C14 P1 -71.26(16)
C18 Fe1 C14 P1 -123.40(16)
C20 Fe1 C14 P1 54.45(16)
C19 Fe1 C14 P1 14.05(13)
C21 Fe1 C14 P1 126.0(9)
C18 C14 C15 C16 -0.35(18)
P1 C14 C15 C16 -179.33(12)
Fe1 C14 C15 C16 -59.52(12)
C18 C14 C15 Fe1 59.17(11)
P1 C14 C15 Fe1 -119.81(13)
C23 Fe1 C15 C16 176.02(12)
C17 Fe1 C15 C16 37.59(10)
C22 Fe1 C15 C16 -12.9(6)
C18 Fe1 C15 C16 81.30(11)
C20 Fe1 C15 C16 -100.48(11)
C19 Fe1 C15 C16 -144.98(10)
C21 Fe1 C15 C16 -59.96(14)
C14 Fe1 C15 C16 119.23(14)
C23 Fe1 C15 C14 56.78(16)
C16 Fe1 C15 C14 -119.23(14)
C17 Fe1 C15 C14 -81.64(10)
C22 Fe1 C15 C14 -132.1(5)
C18 Fe1 C15 C14 -37.93(10)
C20 Fe1 C15 C14 140.29(10)
C19 Fe1 C15 C14 95.78(10)
C21 Fe1 C15 C14 -179.19(10)
C14 C15 C16 C17 0.59(19)
Fe1 C15 C16 C17 -59.33(12)
C14 C15 C16 Fe1 59.92(11)
C23 Fe1 C16 C17 -44.2(5)
C15 Fe1 C16 C17 119.26(14)
C22 Fe1 C16 C17 -62.96(14)
C18 Fe1 C16 C17 37.51(10)
C20 Fe1 C16 C17 -143.62(10)
C19 Fe1 C16 C17 -178.18(11)
C21 Fe1 C16 C17 -100.85(11)
C14 Fe1 C16 C17 81.30(11)
C23 Fe1 C16 C15 -163.5(5)
C17 Fe1 C16 C15 -119.26(14)
C22 Fe1 C16 C15 177.78(10)
C18 Fe1 C16 C15 -81.76(11)
C20 Fe1 C16 C15 97.12(11)
C19 Fe1 C16 C15 62.55(15)
C21 Fe1 C16 C15 139.88(10)
C14 Fe1 C16 C15 -37.96(10)
C15 C16 C17 C18 -0.60(19)
Fe1 C16 C17 C18 -59.79(12)
C15 C16 C17 Fe1 59.19(12)
C23 Fe1 C17 C16 172.53(10)
C15 Fe1 C17 C16 -37.83(10)
C22 Fe1 C17 C16 136.19(11)
C18 Fe1 C17 C16 -119.46(15)
C20 Fe1 C17 C16 60.50(15)
C19 Fe1 C17 C16 168.4(7)
C21 Fe1 C17 C16 93.59(11)
C14 Fe1 C17 C16 -82.17(11)
C23 Fe1 C17 C18 -68.01(14)
C15 Fe1 C17 C18 81.63(11)
C16 Fe1 C17 C18 119.46(15)
C22 Fe1 C17 C18 -104.35(11)
C20 Fe1 C17 C18 179.96(11)
C19 Fe1 C17 C18 -72.2(8)
C21 Fe1 C17 C18 -146.95(11)
C14 Fe1 C17 C18 37.29(10)
C16 C17 C18 C14 0.38(19)
Fe1 C17 C18 C14 -59.05(11)
C16 C17 C18 Fe1 59.43(12)
C15 C14 C18 C17 -0.02(18)
P1 C14 C18 C17 178.91(12)
Fe1 C14 C18 C17 58.60(12)
C15 C14 C18 Fe1 -58.62(11)
P1 C14 C18 Fe1 120.31(14)
C23 Fe1 C18 C17 134.25(11)
C15 Fe1 C18 C17 -81.64(11)
C16 Fe1 C18 C17 -37.56(11)
C22 Fe1 C18 C17 90.37(12)
C20 Fe1 C18 C17 -179(100)
C19 Fe1 C18 C17 172.59(11)
C21 Fe1 C18 C17 53.86(16)
C14 Fe1 C18 C17 -120.02(15)
C23 Fe1 C18 C14 -105.73(10)
C15 Fe1 C18 C14 38.37(10)
C16 Fe1 C18 C14 82.46(11)
C17 Fe1 C18 C14 120.02(15)
C22 Fe1 C18 C14 -149.61(10)
C20 Fe1 C18 C14 -59(3)
C19 Fe1 C18 C14 -67.39(14)
C21 Fe1 C18 C14 173.87(11)
C24 P2 C19 C20 5.50(17)
C30 P2 C19 C20 114.08(15)
Cu1 P2 C19 C20 -114.54(14)
C24 P2 C19 C23 -174.17(14)
C30 P2 C19 C23 -65.59(15)
Cu1 P2 C19 C23 65.79(15)
C24 P2 C19 Fe1 97.32(11)
C30 P2 C19 Fe1 -154.09(10)
Cu1 P2 C19 Fe1 -22.71(13)
C23 Fe1 C19 C20 -118.33(14)
C15 Fe1 C19 C20 93.48(11)
C16 Fe1 C19 C20 53.18(16)
C17 Fe1 C19 C20 -113.8(7)
C22 Fe1 C19 C20 -80.61(11)
C18 Fe1 C19 C20 179.63(11)
C21 Fe1 C19 C20 -37.05(10)
C14 Fe1 C19 C20 138.82(10)
C15 Fe1 C19 C23 -148.19(10)
C16 Fe1 C19 C23 171.51(12)
C17 Fe1 C19 C23 4.6(8)
C22 Fe1 C19 C23 37.72(10)
C18 Fe1 C19 C23 -62.04(14)
C20 Fe1 C19 C23 118.33(14)
C21 Fe1 C19 C23 81.28(11)
C14 Fe1 C19 C23 -102.85(10)
C23 Fe1 C19 P2 119.02(15)
C15 Fe1 C19 P2 -29.16(13)
C16 Fe1 C19 P2 -69.46(16)
C17 Fe1 C19 P2 123.6(7)
C22 Fe1 C19 P2 156.74(13)
C18 Fe1 C19 P2 56.98(16)
C20 Fe1 C19 P2 -122.65(16)
C21 Fe1 C19 P2 -159.70(13)
C14 Fe1 C19 P2 16.17(13)
C23 C19 C20 C21 0.37(18)
P2 C19 C20 C21 -179.36(12)
Fe1 C19 C20 C21 59.14(12)
C23 C19 C20 Fe1 -58.77(11)
P2 C19 C20 Fe1 121.51(14)
C23 Fe1 C20 C21 -81.50(11)
C15 Fe1 C20 C21 134.58(11)
C16 Fe1 C20 C21 90.27(12)
C17 Fe1 C20 C21 52.32(16)
C22 Fe1 C20 C21 -37.42(11)
C18 Fe1 C20 C21 -129(2)
C19 Fe1 C20 C21 -120.03(15)
C14 Fe1 C20 C21 173.92(11)
C23 Fe1 C20 C19 38.53(10)
C15 Fe1 C20 C19 -105.39(11)
C16 Fe1 C20 C19 -149.70(10)
C17 Fe1 C20 C19 172.35(11)
C22 Fe1 C20 C19 82.62(11)
C18 Fe1 C20 C19 -9(3)
C21 Fe1 C20 C19 120.03(15)
C14 Fe1 C20 C19 -66.04(14)
C19 C20 C21 C22 -0.18(19)
Fe1 C20 C21 C22 58.82(12)
C19 C20 C21 Fe1 -59.00(11)
C23 Fe1 C21 C22 -37.84(10)
C15 Fe1 C21 C22 171.61(10)
C16 Fe1 C21 C22 135.20(11)
C17 Fe1 C21 C22 92.30(11)
C18 Fe1 C21 C22 58.31(15)
C20 Fe1 C21 C22 -119.64(15)
C19 Fe1 C21 C22 -82.27(11)
C14 Fe1 C21 C22 164.2(9)
C23 Fe1 C21 C20 81.80(11)
C15 Fe1 C21 C20 -68.75(14)
C16 Fe1 C21 C20 -105.16(11)
C17 Fe1 C21 C20 -148.06(11)
C22 Fe1 C21 C20 119.64(15)
C18 Fe1 C21 C20 177.95(11)
C19 Fe1 C21 C20 37.37(10)
C14 Fe1 C21 C20 -76.2(10)
C20 C21 C22 C23 -0.08(19)
Fe1 C21 C22 C23 59.03(12)
C20 C21 C22 Fe1 -59.10(12)
C23 Fe1 C22 C21 119.27(14)
C15 Fe1 C22 C21 -53.2(6)
C16 Fe1 C22 C21 -64.53(13)
C17 Fe1 C22 C21 -101.75(11)
C18 Fe1 C22 C21 -144.46(10)
C20 Fe1 C22 C21 37.33(10)
C19 Fe1 C22 C21 81.24(11)
C14 Fe1 C22 C21 -178.10(11)
C15 Fe1 C22 C23 -172.5(5)
C16 Fe1 C22 C23 176.20(10)
C17 Fe1 C22 C23 138.98(10)
C18 Fe1 C22 C23 96.27(11)
C20 Fe1 C22 C23 -81.94(11)
C19 Fe1 C22 C23 -38.03(10)
C21 Fe1 C22 C23 -119.27(14)
C14 Fe1 C22 C23 62.62(15)
C21 C22 C23 C19 0.31(19)
Fe1 C22 C23 C19 60.02(11)
C21 C22 C23 Fe1 -59.71(12)
C20 C19 C23 C22 -0.42(18)
P2 C19 C23 C22 179.32(12)
Fe1 C19 C23 C22 -59.87(11)
C20 C19 C23 Fe1 59.45(11)
P2 C19 C23 Fe1 -120.82(13)
C15 Fe1 C23 C22 178.24(12)
C16 Fe1 C23 C22 -21.4(6)
C17 Fe1 C23 C22 -60.25(14)
C18 Fe1 C23 C22 -100.24(11)
C20 Fe1 C23 C22 81.06(11)
C19 Fe1 C23 C22 119.18(14)
C21 Fe1 C23 C22 37.51(10)
C14 Fe1 C23 C22 -144.21(10)
C15 Fe1 C23 C19 59.06(16)
C16 Fe1 C23 C19 -140.6(5)
C17 Fe1 C23 C19 -179.43(10)
C22 Fe1 C23 C19 -119.18(14)
C18 Fe1 C23 C19 140.58(10)
C20 Fe1 C23 C19 -38.12(10)
C21 Fe1 C23 C19 -81.67(10)
C14 Fe1 C23 C19 96.61(10)
C19 P2 C24 C25 153.06(12)
C30 P2 C24 C25 46.53(14)
Cu1 P2 C24 C25 -82.65(12)
C19 P2 C24 C29 -83.94(13)
C30 P2 C24 C29 169.54(12)
Cu1 P2 C24 C29 40.35(13)
C29 C24 C25 C26 58.36(18)
P2 C24 C25 C26 -179.24(12)
C24 C25 C26 C27 -58.78(19)
C25 C26 C27 C28 56.2(2)
C26 C27 C28 C29 -53.4(2)
C27 C28 C29 C24 54.7(2)
C25 C24 C29 C28 -57.26(19)
P2 C24 C29 C28 176.80(13)
C19 P2 C30 C35 -48.26(14)
C24 P2 C30 C35 57.35(14)
Cu1 P2 C30 C35 -178.44(10)
C19 P2 C30 C31 77.29(13)
C24 P2 C30 C31 -177.10(12)
Cu1 P2 C30 C31 -52.89(13)
C35 C30 C31 C32 -52.9(2)
P2 C30 C31 C32 -179.87(13)
C30 C31 C32 C33 54.2(2)
C31 C32 C33 C34 -56.4(2)
C32 C33 C34 C35 57.8(2)
C33 C34 C35 C30 -57.2(2)
C31 C30 C35 C34 54.48(19)
P2 C30 C35 C34 179.56(12)
C1' Cu1 C1 F3 179(6)
P1 Cu1 C1 F3 -4.2(8)
P2 Cu1 C1 F3 -175.1(5)
C1' Cu1 C1 F1 57(6)
P1 Cu1 C1 F1 -126.0(6)
P2 Cu1 C1 F1 63.1(7)
C1' Cu1 C1 F2 -53(5)
P1 Cu1 C1 F2 123.6(7)
P2 Cu1 C1 F2 -47.3(8)
C1 Cu1 C1' F1' -140(6)
P1 Cu1 C1' F1' -142.8(4)
P2 Cu1 C1' F1' 46.2(5)
C1 Cu1 C1' F3' -18(5)
P1 Cu1 C1' F3' -20.8(6)
P2 Cu1 C1' F3' 168.2(4)
C1 Cu1 C1' F2' 99(6)
P1 Cu1 C1' F2' 95.4(5)
P2 Cu1 C1' F2' -75.5(5)
